data_4514729
loop_
_publ_author_name
'Nguyen, Viet D.'
'Nguyen, Vu T.'
'Haug, Graham C.'
'Dang, Hang T.'
'Arman, Hadi D.'
'Ermler, Walter C.'
'Larionov, Oleg V.'

_publ_section_title
;
 Rapid and Chemodivergent Synthesis of N-Heterocyclic Sulfones and
 Sulfides: Mechanistic and Computational Details of the
 Persulfate-Initiated Catalysis
;
_journal_issue 5
_journal_name_full 'ACS Catalysis'
_journal_page_first 4015
_journal_paper_doi 10.1021/acscatal.9b00464
_journal_volume 9
_journal_year 2019
_chemical_formula_moiety 'C22 H22 Cl N O2 S'
_chemical_formula_sum 'C22 H22 Cl N O2 S'
_chemical_formula_weight 399.91
_space_group_crystal_system monoclinic
_space_group_IT_number 15
_space_group_name_Hall '-C 2yc'
_space_group_name_H-M_alt 'C 1 2/c 1'
_symmetry_space_group_name_Hall '-C 2yc'
_symmetry_space_group_name_H-M 'C 1 2/c 1'
_atom_sites_solution_hydrogens geom
_atom_sites_solution_primary dual
_audit_creation_date 2018-02-05
_audit_creation_method
;
Olex2 1.2
(compiled 2017.08.10 svn.r3458 for OlexSys, GUI svn.r5381)
;
_cell_angle_alpha 90
_cell_angle_beta 106.677(2)
_cell_angle_gamma 90
_cell_formula_units_Z 8
_cell_length_a 15.7798(3)
_cell_length_b 11.6418(2)
_cell_length_c 22.1990(4)
_cell_measurement_reflns_used 17213
_cell_measurement_temperature 98(2)
_cell_measurement_theta_max 30.4030
_cell_measurement_theta_min 2.6510
_cell_volume 3906.54(13)
_computing_cell_refinement 'CrysAlisPro 1.171.39.28e (Rigaku OD, 2015)'
_computing_data_collection 'CrysAlisPro 1.171.39.28e (Rigaku OD, 2015)'
_computing_data_reduction 'CrysAlisPro 1.171.39.28e (Rigaku OD, 2015)'
_computing_molecular_graphics 'Olex2 (Dolomanov et al., 2009)'
_computing_publication_material 'Olex2 (Dolomanov et al., 2009)'
_computing_structure_refinement 'ShelXL (Sheldrick, 2015)'
_computing_structure_solution 'ShelXT (Sheldrick, 2015)'
_diffrn_ambient_temperature 98(2)
_diffrn_detector 'CCD plate'
_diffrn_measured_fraction_theta_full 0.999
_diffrn_measured_fraction_theta_max 0.999
_diffrn_measurement_details
;
List of Runs (angles in degrees, time in seconds):

  # Type    Start    End  Width  t~exp~   \w     \q     \k     \f   Frames
--------------------------------------------------------------------------
  1  \w    -99.00  15.00   1.00   45.00    --   -9.70 -38.00 -30.00  114
  2  \w    -99.00  28.00   1.00   45.00    --   -9.70 -19.00-120.00  127
  3  \w    -99.00  15.00   1.00   45.00    --   -9.70 -38.00  90.00  114
  4  \w    -42.00  34.00   1.00   45.00    --   -9.70  72.00-120.00   76
  5  \w    -39.00  80.00   1.00   45.00    --   -9.70  57.00  30.00  119
;
_diffrn_measurement_device 'four-circle diffractometer'
_diffrn_measurement_device_type 'XtaLAB AFC12 (RCD3): Kappa single'
_diffrn_measurement_method '\w scans'
_diffrn_orient_matrix_type 'CrysAlisPro convention (1999,Acta A55,543-557)'
_diffrn_orient_matrix_UB_11 0.0017770000
_diffrn_orient_matrix_UB_12 -0.0497217000
_diffrn_orient_matrix_UB_13 -0.0180640000
_diffrn_orient_matrix_UB_21 -0.0468780000
_diffrn_orient_matrix_UB_22 -0.0023109000
_diffrn_orient_matrix_UB_23 -0.0099328000
_diffrn_orient_matrix_UB_31 -0.0005795000
_diffrn_orient_matrix_UB_32 0.0351483000
_diffrn_orient_matrix_UB_33 -0.0262199000
_diffrn_radiation_monochromator graphite
_diffrn_radiation_probe x-ray
_diffrn_radiation_type MoK\a
_diffrn_radiation_wavelength 0.71073
_diffrn_reflns_av_R_equivalents 0.0315
_diffrn_reflns_av_unetI/netI 0.0159
_diffrn_reflns_Laue_measured_fraction_full 0.999
_diffrn_reflns_Laue_measured_fraction_max 0.999
_diffrn_reflns_limit_h_max 19
_diffrn_reflns_limit_h_min -19
_diffrn_reflns_limit_k_max 14
_diffrn_reflns_limit_k_min -14
_diffrn_reflns_limit_l_max 26
_diffrn_reflns_limit_l_min -26
_diffrn_reflns_number 28961
_diffrn_reflns_point_group_measured_fraction_full 0.999
_diffrn_reflns_point_group_measured_fraction_max 0.999
_diffrn_reflns_theta_full 25.242
_diffrn_reflns_theta_max 25.489
_diffrn_reflns_theta_min 2.556
_diffrn_source 'fine-focus sealed X-ray tube'
_diffrn_source_type 'Enhance (Mo) X-ray Source'
_exptl_absorpt_coefficient_mu 0.320
_exptl_absorpt_correction_T_max 1.00000
_exptl_absorpt_correction_T_min 0.90914
_exptl_absorpt_correction_type multi-scan
_exptl_absorpt_process_details
;
CrysAlisPro 1.171.39.28e (Rigaku Oxford Diffraction, 2015)
Empirical absorption correction using spherical harmonics,
 implemented in SCALE3 ABSPACK scaling algorithm.
;
_exptl_crystal_colour 'clear colourless'
_exptl_crystal_colour_lustre clear
_exptl_crystal_colour_primary colourless
_exptl_crystal_density_diffrn 1.360
_exptl_crystal_description plate
_exptl_crystal_F_000 1680
_exptl_crystal_size_max 0.4
_exptl_crystal_size_mid 0.34
_exptl_crystal_size_min 0.13
_refine_diff_density_max 0.440
_refine_diff_density_min -0.383
_refine_diff_density_rms 0.049
_refine_ls_extinction_method none
_refine_ls_goodness_of_fit_ref 1.047
_refine_ls_hydrogen_treatment constr
_refine_ls_matrix_type full
_refine_ls_number_parameters 245
_refine_ls_number_reflns 3631
_refine_ls_number_restraints 0
_refine_ls_restrained_S_all 1.047
_refine_ls_R_factor_all 0.0374
_refine_ls_R_factor_gt 0.0372
_refine_ls_shift/su_max 0.001
_refine_ls_shift/su_mean 0.000
_refine_ls_structure_factor_coef Fsqd
_refine_ls_weighting_details 'w=1/[\s^2^(Fo^2^)+(0.0350P)^2^+9.0000P] where P=(Fo^2^+2Fc^2^)/3'
_refine_ls_weighting_scheme calc
_refine_ls_wR_factor_gt 0.0874
_refine_ls_wR_factor_ref 0.0875
_reflns_Friedel_coverage 0.000
_reflns_number_gt 3611
_reflns_number_total 3631
_reflns_threshold_expression 'I > 2\s(I)'
_cod_data_source_file cs9b00464_si_005.cif
_cod_data_source_block cd1653
_cod_database_code 4514729
_shelx_shelxl_version_number 2016/6
_shelx_space_group_comment
;
The symmetry employed for this shelxl refinement is uniquely defined
by the following loop, which should always be used as a source of
symmetry information in preference to the above space-group names.
They are only intended as comments.
;
_shelx_estimated_absorpt_t_max 0.960
_shelx_estimated_absorpt_t_min 0.883
_reflns_odcompleteness_completeness 99.87
_reflns_odcompleteness_iscentric 1
_reflns_odcompleteness_theta 27.42
_olex2_refinement_description
;
1. Fixed Uiso
 At 1.2 times of:
  All C(H) groups, All C(H,H) groups
 At 1.5 times of:
  All C(H,H,H) groups
2.a Ternary CH refined with riding coordinates:
 C17(H17)
2.b Secondary CH2 refined with riding coordinates:
 C22(H22A,H22B), C18(H18A,H18B), C20(H20A,H20B), C21(H21A,H21B), C19(H19A,H19B)
2.c Aromatic/amide H refined with riding coordinates:
 C5(H5), C8(H8), C2(H2), C4(H4), C15(H15), C11(H11), C14(H14), C12(H12)
2.d Idealised Me refined as rotating group:
 C16(H16A,H16B,H16C)
;
_olex2_exptl_crystal_mounting_method 'nylon loop'
_olex2_submission_special_instructions 'No special instructions were received'
_oxdiff_exptl_absorpt_empirical_details
;
Empirical correction (ABSPACK) includes:
- Absorption correction using spherical harmonics
- Frame scaling
;
_oxdiff_exptl_absorpt_empirical_full_max 1.111
_oxdiff_exptl_absorpt_empirical_full_min 0.880

loop_
_space_group_symop_operation_xyz
'x, y, z'
'-x, y, -z+1/2'
'x+1/2, y+1/2, z'
'-x+1/2, y+1/2, -z+1/2'
'-x, -y, -z'
'x, -y, z-1/2'
'-x+1/2, -y+1/2, -z'
'x+1/2, -y+1/2, z-1/2'

loop_
_atom_site_label
_atom_site_type_symbol
_atom_site_fract_x
_atom_site_fract_y
_atom_site_fract_z
_atom_site_U_iso_or_equiv
_atom_site_adp_type
_atom_site_occupancy
_atom_site_site_symmetry_order
_atom_site_calc_flag
_atom_site_refinement_flags_posn
S1 S 0.49310(3) 0.37657(3) 0.38153(2) 0.01177(11) Uani 1 1 d .
Cl1 Cl 0.83072(3) 0.06485(4) 0.29870(2) 0.02719(14) Uani 1 1 d .
O2 O 0.43518(8) 0.38685(10) 0.42107(5) 0.0159(3) Uani 1 1 d .
O1 O 0.45564(8) 0.34787(10) 0.31611(5) 0.0153(3) Uani 1 1 d .
N1 N 0.70041(9) 0.11155(12) 0.48066(6) 0.0136(3) Uani 1 1 d .
C6 C 0.63450(11) 0.22763(14) 0.38594(8) 0.0123(3) Uani 1 1 d .
C10 C 0.55377(11) 0.50566(14) 0.38702(8) 0.0136(3) Uani 1 1 d .
C1 C 0.69780(11) 0.14767(14) 0.42141(8) 0.0122(3) Uani 1 1 d .
C7 C 0.57428(11) 0.27145(14) 0.41719(8) 0.0122(3) Uani 1 1 d .
C5 C 0.63522(11) 0.25583(15) 0.32396(8) 0.0142(3) Uani 1 1 d .
H5 H 0.593283 0.309140 0.300088 0.017 Uiso 1 1 calc R
C8 C 0.57668(11) 0.23458(14) 0.47613(8) 0.0133(3) Uani 1 1 d .
H8 H 0.535768 0.263889 0.496403 0.016 Uiso 1 1 calc R
C9 C 0.64100(11) 0.15191(14) 0.50682(8) 0.0131(3) Uani 1 1 d .
C2 C 0.76035(11) 0.09925(14) 0.39405(8) 0.0144(3) Uani 1 1 d .
H2 H 0.803875 0.047129 0.417278 0.017 Uiso 1 1 calc R
C4 C 0.69542(11) 0.20729(15) 0.29820(8) 0.0149(3) Uani 1 1 d .
H4 H 0.695599 0.226497 0.256645 0.018 Uiso 1 1 calc R
C15 C 0.57316(12) 0.55008(15) 0.33426(8) 0.0175(4) Uani 1 1 d .
H15 H 0.557624 0.508827 0.295715 0.021 Uiso 1 1 calc R
C17 C 0.64465(11) 0.10460(15) 0.57134(8) 0.0141(3) Uani 1 1 d .
H17 H 0.704671 0.122553 0.600025 0.017 Uiso 1 1 calc R
C11 C 0.57857(12) 0.56357(15) 0.44399(8) 0.0166(4) Uani 1 1 d .
H11 H 0.566294 0.531836 0.480022 0.020 Uiso 1 1 calc R
C3 C 0.75738(11) 0.12830(15) 0.33399(8) 0.0157(4) Uani 1 1 d .
C22 C 0.57668(12) 0.15740(15) 0.60050(8) 0.0170(4) Uani 1 1 d .
H22A H 0.585706 0.241552 0.604200 0.020 Uiso 1 1 calc R
H22B H 0.516376 0.143054 0.572518 0.020 Uiso 1 1 calc R
C14 C 0.61534(12) 0.65508(16) 0.33882(9) 0.0202(4) Uani 1 1 d .
H14 H 0.627853 0.686340 0.302771 0.024 Uiso 1 1 calc R
C18 C 0.63511(12) -0.02730(15) 0.56859(8) 0.0176(4) Uani 1 1 d .
H18A H 0.577418 -0.048126 0.538757 0.021 Uiso 1 1 calc R
H18B H 0.682365 -0.060767 0.552830 0.021 Uiso 1 1 calc R
C12 C 0.62143(12) 0.66822(16) 0.44770(8) 0.0196(4) Uani 1 1 d .
H12 H 0.638537 0.708106 0.486656 0.023 Uiso 1 1 calc R
C13 C 0.63997(12) 0.71622(15) 0.39526(9) 0.0192(4) Uani 1 1 d .
C20 C 0.57351(13) -0.02334(17) 0.66190(9) 0.0242(4) Uani 1 1 d .
H20A H 0.512981 -0.042711 0.635876 0.029 Uiso 1 1 calc R
H20B H 0.581422 -0.054673 0.704621 0.029 Uiso 1 1 calc R
C21 C 0.58460(13) 0.10693(16) 0.66556(8) 0.0211(4) Uani 1 1 d .
H21A H 0.643236 0.126400 0.694562 0.025 Uiso 1 1 calc R
H21B H 0.538702 0.141053 0.682494 0.025 Uiso 1 1 calc R
C19 C 0.64106(13) -0.07787(16) 0.63327(9) 0.0226(4) Uani 1 1 d .
H19A H 0.630660 -0.161748 0.629224 0.027 Uiso 1 1 calc R
H19B H 0.701333 -0.065243 0.661713 0.027 Uiso 1 1 calc R
C16 C 0.68436(14) 0.83165(17) 0.39849(10) 0.0290(5) Uani 1 1 d .
H16A H 0.743520 0.821612 0.393289 0.043 Uiso 1 1 calc GR
H16B H 0.689350 0.867219 0.439373 0.043 Uiso 1 1 calc GR
H16C H 0.649049 0.881171 0.364892 0.043 Uiso 1 1 calc GR

loop_
_atom_site_aniso_label
_atom_site_aniso_U_11
_atom_site_aniso_U_22
_atom_site_aniso_U_33
_atom_site_aniso_U_23
_atom_site_aniso_U_13
_atom_site_aniso_U_12
S1 0.0124(2) 0.0126(2) 0.0101(2) 0.00037(15) 0.00289(15) 0.00316(15)
Cl1 0.0278(3) 0.0384(3) 0.0193(2) 0.00727(19) 0.01306(19) 0.0200(2)
O2 0.0162(6) 0.0188(6) 0.0138(6) 0.0008(5) 0.0060(5) 0.0043(5)
O1 0.0151(6) 0.0175(6) 0.0122(6) -0.0010(5) 0.0020(5) 0.0030(5)
N1 0.0143(7) 0.0132(7) 0.0128(7) 0.0004(5) 0.0032(6) -0.0008(6)
C6 0.0122(8) 0.0105(8) 0.0131(8) -0.0012(6) 0.0021(6) -0.0017(6)
C10 0.0128(8) 0.0126(8) 0.0145(8) 0.0013(6) 0.0025(6) 0.0043(6)
C1 0.0132(8) 0.0101(8) 0.0121(8) -0.0003(6) 0.0019(6) -0.0023(6)
C7 0.0114(8) 0.0101(8) 0.0129(8) -0.0010(6) -0.0002(6) 0.0003(6)
C5 0.0143(8) 0.0147(8) 0.0124(8) 0.0008(7) 0.0018(6) 0.0016(7)
C8 0.0135(8) 0.0134(8) 0.0132(8) -0.0014(6) 0.0043(6) -0.0011(7)
C9 0.0147(8) 0.0114(8) 0.0120(8) -0.0006(6) 0.0019(6) -0.0028(7)
C2 0.0127(8) 0.0123(8) 0.0170(8) 0.0012(7) 0.0026(7) 0.0021(7)
C4 0.0159(8) 0.0166(8) 0.0119(8) 0.0007(6) 0.0037(7) 0.0006(7)
C15 0.0210(9) 0.0184(9) 0.0139(8) -0.0016(7) 0.0062(7) 0.0029(7)
C17 0.0136(8) 0.0157(8) 0.0119(8) 0.0024(6) 0.0020(6) -0.0006(7)
C11 0.0179(9) 0.0182(9) 0.0135(8) 0.0008(7) 0.0042(7) 0.0038(7)
C3 0.0138(8) 0.0175(9) 0.0174(8) -0.0012(7) 0.0069(7) 0.0025(7)
C22 0.0193(9) 0.0175(9) 0.0148(8) 0.0018(7) 0.0056(7) 0.0008(7)
C14 0.0238(10) 0.0193(9) 0.0202(9) 0.0020(7) 0.0106(7) 0.0010(8)
C18 0.0201(9) 0.0162(9) 0.0166(9) 0.0027(7) 0.0051(7) 0.0007(7)
C12 0.0195(9) 0.0197(9) 0.0180(9) -0.0051(7) 0.0030(7) 0.0027(7)
C13 0.0166(9) 0.0155(9) 0.0261(10) -0.0008(7) 0.0071(7) 0.0030(7)
C20 0.0260(10) 0.0271(10) 0.0216(9) 0.0092(8) 0.0102(8) -0.0008(8)
C21 0.0224(9) 0.0269(10) 0.0158(9) 0.0026(8) 0.0083(7) 0.0013(8)
C19 0.0266(10) 0.0193(9) 0.0224(10) 0.0092(8) 0.0076(8) 0.0025(8)
C16 0.0319(11) 0.0211(10) 0.0347(11) -0.0036(9) 0.0109(9) -0.0068(9)

loop_
_atom_type_symbol
_atom_type_description
_atom_type_scat_dispersion_real
_atom_type_scat_dispersion_imag
_atom_type_scat_source
C C 0.0033 0.0016 'International Tables Vol C Tables 4.2.6.8 and 6.1.1.4'
H H 0.0000 0.0000 'International Tables Vol C Tables 4.2.6.8 and 6.1.1.4'
N N 0.0061 0.0033 'International Tables Vol C Tables 4.2.6.8 and 6.1.1.4'
O O 0.0106 0.0060 'International Tables Vol C Tables 4.2.6.8 and 6.1.1.4'
Cl Cl 0.1484 0.1585 'International Tables Vol C Tables 4.2.6.8 and 6.1.1.4'
S S 0.1246 0.1234 'International Tables Vol C Tables 4.2.6.8 and 6.1.1.4'

loop_
_geom_angle_atom_site_label_1
_geom_angle_atom_site_label_2
_geom_angle_atom_site_label_3
_geom_angle
O2 S1 C10 108.23(8)
O2 S1 C7 106.66(7)
O1 S1 O2 118.95(7)
O1 S1 C10 108.91(8)
O1 S1 C7 108.82(7)
C10 S1 C7 104.29(8)
C9 N1 C1 118.86(14)
C7 C6 C1 115.15(15)
C5 C6 C1 119.20(15)
C5 C6 C7 125.65(15)
C15 C10 S1 120.22(13)
C11 C10 S1 118.81(13)
C11 C10 C15 120.93(16)
N1 C1 C6 123.63(15)
N1 C1 C2 117.19(15)
C2 C1 C6 119.15(15)
C6 C7 S1 121.66(12)
C8 C7 S1 117.32(13)
C8 C7 C6 121.02(15)
C6 C5 H5 119.6
C4 C5 C6 120.75(16)
C4 C5 H5 119.6
C7 C8 H8 120.3
C7 C8 C9 119.38(15)
C9 C8 H8 120.3
N1 C9 C8 121.89(15)
N1 C9 C17 116.43(15)
C8 C9 C17 121.68(15)
C1 C2 H2 120.4
C3 C2 C1 119.22(15)
C3 C2 H2 120.4
C5 C4 H4 120.4
C5 C4 C3 119.20(16)
C3 C4 H4 120.4
C10 C15 H15 120.5
C14 C15 C10 118.98(16)
C14 C15 H15 120.5
C9 C17 H17 107.3
C9 C17 C22 114.27(14)
C9 C17 C18 110.28(14)
C22 C17 H17 107.3
C22 C17 C18 110.12(14)
C18 C17 H17 107.3
C10 C11 H11 120.4
C12 C11 C10 119.15(16)
C12 C11 H11 120.4
C2 C3 Cl1 119.68(13)
C2 C3 C4 122.47(16)
C4 C3 Cl1 117.85(13)
C17 C22 H22A 109.3
C17 C22 H22B 109.3
H22A C22 H22B 108.0
C21 C22 C17 111.55(14)
C21 C22 H22A 109.3
C21 C22 H22B 109.3
C15 C14 H14 119.3
C15 C14 C13 121.41(17)
C13 C14 H14 119.3
C17 C18 H18A 109.3
C17 C18 H18B 109.3
H18A C18 H18B 108.0
C19 C18 C17 111.53(15)
C19 C18 H18A 109.3
C19 C18 H18B 109.3
C11 C12 H12 119.4
C11 C12 C13 121.24(17)
C13 C12 H12 119.4
C14 C13 C12 118.26(17)
C14 C13 C16 120.20(17)
C12 C13 C16 121.54(17)
H20A C20 H20B 108.1
C21 C20 H20A 109.5
C21 C20 H20B 109.5
C21 C20 C19 110.62(16)
C19 C20 H20A 109.5
C19 C20 H20B 109.5
C22 C21 H21A 109.5
C22 C21 H21B 109.5
C20 C21 C22 110.75(15)
C20 C21 H21A 109.5
C20 C21 H21B 109.5
H21A C21 H21B 108.1
C18 C19 H19A 109.3
C18 C19 H19B 109.3
C20 C19 C18 111.62(15)
C20 C19 H19A 109.3
C20 C19 H19B 109.3
H19A C19 H19B 108.0
C13 C16 H16A 109.5
C13 C16 H16B 109.5
C13 C16 H16C 109.5
H16A C16 H16B 109.5
H16A C16 H16C 109.5
H16B C16 H16C 109.5

loop_
_geom_bond_atom_site_label_1
_geom_bond_atom_site_label_2
_geom_bond_distance
S1 O2 1.4424(12)
S1 O1 1.4413(12)
S1 C10 1.7672(18)
S1 C7 1.7842(16)
Cl1 C3 1.7376(17)
N1 C1 1.370(2)
N1 C9 1.323(2)
C6 C1 1.426(2)
C6 C7 1.422(2)
C6 C5 1.418(2)
C10 C15 1.392(2)
C10 C11 1.387(2)
C1 C2 1.416(2)
C7 C8 1.367(2)
C5 H5 0.9500
C5 C4 1.364(2)
C8 H8 0.9500
C8 C9 1.423(2)
C9 C17 1.520(2)
C2 H2 0.9500
C2 C3 1.363(2)
C4 H4 0.9500
C4 C3 1.410(2)
C15 H15 0.9500
C15 C14 1.382(3)
C17 H17 1.0000
C17 C22 1.532(2)
C17 C18 1.542(2)
C11 H11 0.9500
C11 C12 1.384(3)
C22 H22A 0.9900
C22 H22B 0.9900
C22 C21 1.531(2)
C14 H14 0.9500
C14 C13 1.396(3)
C18 H18A 0.9900
C18 H18B 0.9900
C18 C19 1.530(2)
C12 H12 0.9500
C12 C13 1.396(3)
C13 C16 1.508(3)
C20 H20A 0.9900
C20 H20B 0.9900
C20 C21 1.526(3)
C20 C19 1.527(3)
C21 H21A 0.9900
C21 H21B 0.9900
C19 H19A 0.9900
C19 H19B 0.9900
C16 H16A 0.9800
C16 H16B 0.9800
C16 H16C 0.9800
